data_4064373
loop_
_publ_author_name
'F\"orster, Daniela'
'Nieger, Martin'
'Gudat, Dietrich'

_publ_section_title
;
 Synthesis and Characterization of an Unsymmetrical
 1,2-Diphosphinoethanide Complex
;
_journal_issue 9
_journal_name_full Organometallics
_journal_page_first 2628
_journal_paper_doi 10.1021/om200069t
_journal_volume 30
_journal_year 2011
_chemical_formula_moiety 'C37 H39 Cl2 Li N4 P2 Pd, 2(C2 H3 N)'
_chemical_formula_sum 'C41 H45 Cl2 Li N6 P2 Pd'
_chemical_formula_weight 868.01
_chemical_name_systematic
; 
 Lithium[2-(1,3-bis-(2',6'-dimethylphenyl)[1,3,2]diazaphospholenyl-3-
 diphenylphosphino-1-cyanoethanide]dichloropalladium(II) 
;
_space_group_IT_number 2
_symmetry_cell_setting triclinic
_symmetry_space_group_name_Hall '-P 1'
_symmetry_space_group_name_H-M 'P -1'
_atom_sites_solution_hydrogens geom
_atom_sites_solution_primary direct
_atom_sites_solution_secondary difmap
_audit_creation_method SHELXL-97
_cell_angle_alpha 107.57(1)
_cell_angle_beta 102.66(1)
_cell_angle_gamma 109.74(1)
_cell_formula_units_Z 2
_cell_length_a 10.471(1)
_cell_length_b 14.436(1)
_cell_length_c 15.933(2)
_cell_measurement_reflns_used 273
_cell_measurement_temperature 123(2)
_cell_measurement_theta_max 25
_cell_measurement_theta_min 1
_cell_volume 2018.0(5)
_computing_cell_refinement 'EVALCCD (Duisenberg et al., 2003)'
_computing_data_collection 'Collect (Nonius, 1998)'
_computing_data_reduction 'EVALCCD (Duisenberg et al., 2003)'
_computing_molecular_graphics XP
_computing_publication_material 'SHELXL-97 (Sheldrick, 1997)'
_computing_structure_refinement 'SHELXL-97 (Sheldrick, 1997)'
_computing_structure_solution 'SHELXS-97 (Sheldrick, 1990)'
_diffrn_ambient_temperature 123(2)
_diffrn_measured_fraction_theta_full 0.993
_diffrn_measured_fraction_theta_max 0.985
_diffrn_measurement_device_type 'Bruker-Nonius KappaCCD'
_diffrn_measurement_method 'rotation in phi and omega, 2 deg.'
_diffrn_radiation_monochromator graphite
_diffrn_radiation_source 'fine-focus sealed tube'
_diffrn_radiation_type MoK\a
_diffrn_radiation_wavelength 0.71073
_diffrn_reflns_av_R_equivalents 0.0773
_diffrn_reflns_av_sigmaI/netI 0.1077
_diffrn_reflns_limit_h_max 13
_diffrn_reflns_limit_h_min -13
_diffrn_reflns_limit_k_max 18
_diffrn_reflns_limit_k_min -18
_diffrn_reflns_limit_l_max 20
_diffrn_reflns_limit_l_min -20
_diffrn_reflns_number 22821
_diffrn_reflns_theta_full 25.00
_diffrn_reflns_theta_max 27.48
_diffrn_reflns_theta_min 2.93
_exptl_absorpt_coefficient_mu 0.709
_exptl_absorpt_correction_T_max 0.9562
_exptl_absorpt_correction_T_min 0.5229
_exptl_absorpt_correction_type multi-scan
_exptl_absorpt_process_details 'SADABS (Sheldrick, 2008)'
_exptl_crystal_colour red
_exptl_crystal_density_diffrn 1.429
_exptl_crystal_density_meas ?
_exptl_crystal_density_method 'not measured'
_exptl_crystal_description plates
_exptl_crystal_F_000 892
_exptl_crystal_size_max 0.40
_exptl_crystal_size_mid 0.20
_exptl_crystal_size_min 0.10
_refine_diff_density_max 1.616
_refine_diff_density_min -0.926
_refine_diff_density_rms 0.148
_refine_ls_extinction_method none
_refine_ls_goodness_of_fit_ref 1.024
_refine_ls_hydrogen_treatment constr
_refine_ls_matrix_type full
_refine_ls_number_parameters 487
_refine_ls_number_reflns 9125
_refine_ls_number_restraints 0
_refine_ls_restrained_S_all 1.024
_refine_ls_R_factor_all 0.1169
_refine_ls_R_factor_gt 0.0696
_refine_ls_shift/su_max 0.001
_refine_ls_shift/su_mean 0.000
_refine_ls_structure_factor_coef Fsqd
_refine_ls_weighting_details 'calc w=1/[\s^2^(Fo^2^)+(0.0970P)^2^+2.5600P] where P=(Fo^2^+2Fc^2^)/3'
_refine_ls_weighting_scheme calc
_refine_ls_wR_factor_gt 0.1637
_refine_ls_wR_factor_ref 0.1911
_reflns_number_gt 6071
_reflns_number_total 9125
_reflns_threshold_expression >2sigma(I)
_cod_data_source_file om200069t_si_001.cif
_cod_data_source_block dg059_hy_compound_11
_cod_depositor_comments
;
The following automatic conversions were performed:

'_exptl_crystal_density_meas' value 'none' was changed to '?' - the
value is perceived as not measured.

Automatic conversion script
Id: cif_fix_values 3008 2015-01-20 13:52:24Z robertas 
;
_cod_original_cell_volume 2018.0(3)
_cod_database_code 4064373

loop_
_symmetry_equiv_pos_as_xyz
'x, y, z'
'-x, -y, -z'

loop_
_atom_site_label
_atom_site_type_symbol
_atom_site_fract_x
_atom_site_fract_y
_atom_site_fract_z
_atom_site_U_iso_or_equiv
_atom_site_adp_type
_atom_site_occupancy
_atom_site_symmetry_multiplicity
_atom_site_calc_flag
_atom_site_refinement_flags
Pd1 Pd 0.63169(4) 0.71121(3) 0.34661(3) 0.02193(14) Uani 1 1 d .
Cl1 Cl 0.88348(13) 0.77890(11) 0.44508(11) 0.0319(3) Uani 1 1 d .
Cl2 Cl 0.64884(14) 0.56669(11) 0.22966(10) 0.0297(3) Uani 1 1 d .
P1 P 0.39338(13) 0.64891(11) 0.26902(10) 0.0208(3) Uani 1 1 d .
N2 N 0.2938(4) 0.5133(4) 0.2249(3) 0.0230(10) Uani 1 1 d .
C3 C 0.2681(5) 0.4622(4) 0.1276(4) 0.0243(12) Uani 1 1 d .
C4 C 0.3022(6) 0.5344(5) 0.0889(4) 0.0262(12) Uani 1 1 d .
N5 N 0.3563(5) 0.6415(4) 0.1568(3) 0.0247(10) Uani 1 1 d .
C6 C 0.2209(5) 0.4543(4) 0.2720(4) 0.0217(11) Uani 1 1 d .
C7 C 0.3010(5) 0.4360(4) 0.3443(4) 0.0247(12) Uani 1 1 d .
C8 C 0.2284(6) 0.3776(5) 0.3875(4) 0.0305(13) Uani 1 1 d .
H8 H 0.2817 0.3662 0.4367 0.037 Uiso 1 1 calc R
C9 C 0.0781(6) 0.3355(5) 0.3596(5) 0.0334(14) Uani 1 1 d .
H9 H 0.0288 0.2956 0.3897 0.040 Uiso 1 1 calc R
C10 C 0.0006(6) 0.3520(5) 0.2879(5) 0.0314(14) Uani 1 1 d .
H10 H -0.1023 0.3227 0.2692 0.038 Uiso 1 1 calc R
C11 C 0.0692(6) 0.4106(4) 0.2422(4) 0.0271(12) Uani 1 1 d .
C12 C -0.0231(6) 0.4231(5) 0.1645(4) 0.0320(13) Uani 1 1 d .
H12A H 0.0382 0.4790 0.1492 0.048 Uiso 1 1 calc R
H12B H -0.0949 0.4439 0.1847 0.048 Uiso 1 1 calc R
H12C H -0.0733 0.3545 0.1086 0.048 Uiso 1 1 calc R
C13 C 0.4640(6) 0.4785(5) 0.3740(4) 0.0315(13) Uani 1 1 d .
H13A H 0.5092 0.5569 0.4095 0.047 Uiso 1 1 calc R
H13B H 0.4907 0.4609 0.3179 0.047 Uiso 1 1 calc R
H13C H 0.4980 0.4452 0.4138 0.047 Uiso 1 1 calc R
C14 C 0.3743(6) 0.7314(5) 0.1323(4) 0.0271(12) Uani 1 1 d .
C15 C 0.2527(6) 0.7525(5) 0.1070(4) 0.0293(13) Uani 1 1 d .
C16 C 0.2709(7) 0.8407(5) 0.0839(5) 0.0378(15) Uani 1 1 d .
H16 H 0.1907 0.8573 0.0688 0.045 Uiso 1 1 calc R
C17 C 0.4013(8) 0.9045(6) 0.0824(5) 0.0443(17) Uani 1 1 d .
H17 H 0.4107 0.9642 0.0666 0.053 Uiso 1 1 calc R
C18 C 0.5190(7) 0.8808(5) 0.1043(5) 0.0385(15) Uani 1 1 d .
H18 H 0.6086 0.9247 0.1026 0.046 Uiso 1 1 calc R
C19 C 0.5091(6) 0.7953(5) 0.1282(4) 0.0322(13) Uani 1 1 d .
C20 C 0.6383(6) 0.7703(5) 0.1496(5) 0.0381(15) Uani 1 1 d .
H20A H 0.7101 0.8082 0.1267 0.057 Uiso 1 1 calc R
H20B H 0.6066 0.6924 0.1182 0.057 Uiso 1 1 calc R
H20C H 0.6822 0.7942 0.2179 0.057 Uiso 1 1 calc R
C21 C 0.1069(6) 0.6821(5) 0.1028(5) 0.0346(14) Uani 1 1 d .
H21A H 0.0809 0.6067 0.0643 0.052 Uiso 1 1 calc R
H21B H 0.0341 0.7031 0.0748 0.052 Uiso 1 1 calc R
H21C H 0.1101 0.6904 0.1667 0.052 Uiso 1 1 calc R
C22 C 0.2232(6) 0.3433(5) 0.0837(4) 0.0324(14) Uani 1 1 d .
H22A H 0.2236 0.3224 0.0193 0.049 Uiso 1 1 calc R
H22B H 0.1251 0.3044 0.0821 0.049 Uiso 1 1 calc R
H22C H 0.2913 0.3254 0.1209 0.049 Uiso 1 1 calc R
C23 C 0.2991(7) 0.5155(5) -0.0082(4) 0.0331(13) Uani 1 1 d .
H23A H 0.3986 0.5465 -0.0071 0.050 Uiso 1 1 calc R
H23B H 0.2441 0.5496 -0.0345 0.050 Uiso 1 1 calc R
H23C H 0.2524 0.4377 -0.0472 0.050 Uiso 1 1 calc R
C24 C 0.3255(5) 0.7185(4) 0.3401(4) 0.0231(11) Uani 1 1 d .
C25 C 0.4270(5) 0.8130(4) 0.4329(4) 0.0269(12) Uani 1 1 d .
H25A H 0.4183 0.7921 0.4858 0.032 Uiso 1 1 calc R
H25B H 0.4008 0.8740 0.4400 0.032 Uiso 1 1 calc R
C26 C 0.1761(6) 0.6831(4) 0.3243(4) 0.0228(11) Uani 1 1 d .
N26 N 0.0561(5) 0.6580(4) 0.3157(4) 0.0292(11) Uani 1 1 d .
P2 P 0.61228(14) 0.85368(11) 0.43539(11) 0.0232(3) Uani 1 1 d .
C27 C 0.6492(6) 0.9523(4) 0.3855(4) 0.0252(12) Uani 1 1 d .
C28 C 0.5485(6) 0.9899(4) 0.3538(4) 0.0292(13) Uani 1 1 d .
H28 H 0.4547 0.9621 0.3575 0.035 Uiso 1 1 calc R
C29 C 0.5839(7) 1.0655(5) 0.3181(5) 0.0354(14) Uani 1 1 d .
H29 H 0.5150 1.0904 0.2973 0.042 Uiso 1 1 calc R
C30 C 0.7210(7) 1.1066(5) 0.3118(5) 0.0368(15) Uani 1 1 d .
H30 H 0.7463 1.1608 0.2883 0.044 Uiso 1 1 calc R
C31 C 0.8202(6) 1.0682(5) 0.3400(5) 0.0364(15) Uani 1 1 d .
H31 H 0.9127 1.0949 0.3343 0.044 Uiso 1 1 calc R
C32 C 0.7857(6) 0.9921(5) 0.3760(4) 0.0307(13) Uani 1 1 d .
H32 H 0.8540 0.9658 0.3947 0.037 Uiso 1 1 calc R
C33 C 0.7258(6) 0.9240(4) 0.5592(4) 0.0280(13) Uani 1 1 d .
C34 C 0.8272(6) 1.0321(5) 0.5985(5) 0.0334(14) Uani 1 1 d .
H34 H 0.8386 1.0707 0.5596 0.040 Uiso 1 1 calc R
C35 C 0.9121(6) 1.0840(5) 0.6947(5) 0.0371(15) Uani 1 1 d .
H35 H 0.9822 1.1571 0.7211 0.045 Uiso 1 1 calc R
C36 C 0.8927(7) 1.0277(6) 0.7506(5) 0.0414(16) Uani 1 1 d .
H36 H 0.9480 1.0627 0.8163 0.050 Uiso 1 1 calc R
C37 C 0.7931(7) 0.9205(6) 0.7115(5) 0.0446(16) Uani 1 1 d .
H37 H 0.7817 0.8822 0.7506 0.054 Uiso 1 1 calc R
C38 C 0.7099(6) 0.8683(5) 0.6165(5) 0.0355(14) Uani 1 1 d .
H38 H 0.6421 0.7946 0.5905 0.043 Uiso 1 1 calc R
N1A N 0.8459(6) 0.5093(5) 0.3985(4) 0.0403(13) Uani 1 1 d .
C1A C 0.8173(6) 0.4521(5) 0.4352(5) 0.0323(13) Uani 1 1 d .
C2A C 0.7818(7) 0.3790(5) 0.4814(5) 0.0400(15) Uani 1 1 d .
H2A1 H 0.6775 0.3309 0.4528 0.060 Uiso 1 1 calc R
H2A2 H 0.8069 0.4208 0.5487 0.060 Uiso 1 1 calc R
H2A3 H 0.8370 0.3361 0.4738 0.060 Uiso 1 1 calc R
N1B N 0.5101(11) 0.2541(7) 0.2681(8) 0.097(3) Uani 1 1 d .
C1B C 0.5303(9) 0.2654(7) 0.2015(8) 0.062(2) Uani 1 1 d .
C2B C 0.5550(10) 0.2837(8) 0.1244(7) 0.073(3) Uani 1 1 d .
H2B1 H 0.4699 0.2333 0.0671 0.109 Uiso 1 1 calc R
H2B2 H 0.6404 0.2730 0.1176 0.109 Uiso 1 1 calc R
H2B3 H 0.5722 0.3579 0.1341 0.109 Uiso 1 1 calc R
N1C N 0.1883(13) 0.0812(9) 0.0205(9) 0.128(4) Uani 1 1 d .
C1C C 0.1367(12) -0.0027(9) -0.0420(8) 0.080(3) Uani 1 1 d .
C2C C 0.0729(12) -0.1058(8) -0.1200(8) 0.091(3) Uani 1 1 d .
H2C1 H -0.0255 -0.1478 -0.1239 0.137 Uiso 1 1 calc R
H2C2 H 0.1322 -0.1444 -0.1110 0.137 Uiso 1 1 calc R
H2C3 H 0.0683 -0.0956 -0.1785 0.137 Uiso 1 1 calc R
Li1 Li 0.8745(10) 0.6215(8) 0.3423(7) 0.030(2) Uani 1 1 d .

loop_
_atom_site_aniso_label
_atom_site_aniso_U_11
_atom_site_aniso_U_22
_atom_site_aniso_U_33
_atom_site_aniso_U_23
_atom_site_aniso_U_13
_atom_site_aniso_U_12
Pd1 0.0147(2) 0.0236(2) 0.0273(3) 0.00990(18) 0.00708(16) 0.00868(16)
Cl1 0.0174(6) 0.0332(8) 0.0380(9) 0.0091(6) 0.0053(6) 0.0109(5)
Cl2 0.0233(6) 0.0344(8) 0.0319(8) 0.0103(6) 0.0096(6) 0.0161(6)
P1 0.0162(6) 0.0208(7) 0.0250(8) 0.0092(6) 0.0077(5) 0.0076(5)
N2 0.019(2) 0.026(2) 0.026(3) 0.012(2) 0.0093(18) 0.0085(18)
C3 0.017(2) 0.025(3) 0.028(3) 0.009(2) 0.003(2) 0.010(2)
C4 0.022(3) 0.030(3) 0.027(3) 0.010(2) 0.008(2) 0.014(2)
N5 0.020(2) 0.025(2) 0.028(3) 0.012(2) 0.0064(19) 0.0093(18)
C6 0.019(2) 0.019(3) 0.024(3) 0.011(2) 0.006(2) 0.005(2)
C7 0.019(2) 0.022(3) 0.033(3) 0.010(2) 0.010(2) 0.008(2)
C8 0.036(3) 0.025(3) 0.030(3) 0.012(3) 0.009(3) 0.013(2)
C9 0.033(3) 0.025(3) 0.038(4) 0.016(3) 0.013(3) 0.005(2)
C10 0.021(3) 0.027(3) 0.041(4) 0.012(3) 0.011(3) 0.007(2)
C11 0.022(3) 0.021(3) 0.029(3) 0.006(2) 0.004(2) 0.007(2)
C12 0.026(3) 0.031(3) 0.036(4) 0.013(3) 0.011(3) 0.010(2)
C13 0.023(3) 0.037(3) 0.037(4) 0.023(3) 0.007(2) 0.012(2)
C14 0.029(3) 0.028(3) 0.024(3) 0.012(2) 0.009(2) 0.012(2)
C15 0.028(3) 0.033(3) 0.026(3) 0.012(3) 0.008(2) 0.013(2)
C16 0.044(4) 0.042(4) 0.031(4) 0.016(3) 0.009(3) 0.025(3)
C17 0.059(4) 0.038(4) 0.047(4) 0.026(3) 0.017(3) 0.026(3)
C18 0.037(3) 0.033(3) 0.042(4) 0.017(3) 0.017(3) 0.009(3)
C19 0.030(3) 0.032(3) 0.027(3) 0.008(3) 0.008(2) 0.010(2)
C20 0.026(3) 0.048(4) 0.043(4) 0.021(3) 0.019(3) 0.014(3)
C21 0.031(3) 0.050(4) 0.032(4) 0.025(3) 0.011(3) 0.021(3)
C22 0.030(3) 0.029(3) 0.033(4) 0.010(3) 0.007(3) 0.011(2)
C23 0.040(3) 0.031(3) 0.028(3) 0.012(3) 0.011(3) 0.017(3)
C24 0.018(2) 0.025(3) 0.027(3) 0.010(2) 0.011(2) 0.008(2)
C25 0.016(2) 0.030(3) 0.033(3) 0.011(3) 0.012(2) 0.008(2)
C26 0.023(3) 0.027(3) 0.020(3) 0.011(2) 0.007(2) 0.011(2)
N26 0.021(2) 0.031(3) 0.039(3) 0.014(2) 0.014(2) 0.013(2)
P2 0.0160(6) 0.0231(7) 0.0311(9) 0.0115(6) 0.0088(6) 0.0083(5)
C27 0.023(3) 0.025(3) 0.023(3) 0.009(2) 0.008(2) 0.006(2)
C28 0.024(3) 0.027(3) 0.036(4) 0.010(3) 0.013(2) 0.012(2)
C29 0.037(3) 0.032(3) 0.039(4) 0.015(3) 0.014(3) 0.016(3)
C30 0.044(4) 0.025(3) 0.036(4) 0.013(3) 0.013(3) 0.008(3)
C31 0.028(3) 0.029(3) 0.045(4) 0.016(3) 0.015(3) 0.004(2)
C32 0.022(3) 0.032(3) 0.037(4) 0.016(3) 0.010(2) 0.010(2)
C33 0.021(3) 0.026(3) 0.031(3) 0.003(3) 0.007(2) 0.012(2)
C34 0.029(3) 0.035(3) 0.038(4) 0.013(3) 0.011(3) 0.018(3)
C35 0.031(3) 0.033(3) 0.034(4) 0.005(3) 0.004(3) 0.011(3)
C36 0.033(3) 0.050(4) 0.030(4) 0.010(3) 0.004(3) 0.017(3)
C37 0.043(4) 0.053(4) 0.039(4) 0.023(3) 0.012(3) 0.019(3)
C38 0.031(3) 0.034(3) 0.039(4) 0.014(3) 0.010(3) 0.015(3)
N1A 0.037(3) 0.042(3) 0.047(4) 0.022(3) 0.015(3) 0.019(3)
C1A 0.027(3) 0.033(3) 0.037(4) 0.014(3) 0.012(3) 0.013(3)
C2A 0.042(4) 0.034(4) 0.048(4) 0.023(3) 0.019(3) 0.014(3)
N1B 0.117(8) 0.073(6) 0.100(8) 0.055(6) 0.025(6) 0.032(5)
C1B 0.056(5) 0.055(5) 0.080(7) 0.034(5) 0.018(5) 0.028(4)
C2B 0.063(5) 0.065(6) 0.079(7) 0.021(5) 0.031(5) 0.018(4)
N1C 0.131(9) 0.075(7) 0.150(11) 0.012(7) 0.056(8) 0.040(6)
C1C 0.089(7) 0.064(7) 0.092(8) 0.028(6) 0.040(6) 0.037(6)
C2C 0.115(9) 0.064(6) 0.086(8) 0.025(6) 0.024(7) 0.041(6)
Li1 0.028(5) 0.035(5) 0.037(6) 0.022(5) 0.010(4) 0.019(4)

loop_
_atom_type_symbol
_atom_type_description
_atom_type_scat_dispersion_real
_atom_type_scat_dispersion_imag
_atom_type_scat_source
C C 0.0033 0.0016 'International Tables Vol C Tables 4.2.6.8 and 6.1.1.4'
H H 0.0000 0.0000 'International Tables Vol C Tables 4.2.6.8 and 6.1.1.4'
N N 0.0061 0.0033 'International Tables Vol C Tables 4.2.6.8 and 6.1.1.4'
P P 0.1023 0.0942 'International Tables Vol C Tables 4.2.6.8 and 6.1.1.4'
Cl Cl 0.1484 0.1585 'International Tables Vol C Tables 4.2.6.8 and 6.1.1.4'
Pd Pd -0.9988 1.0072 'International Tables Vol C Tables 4.2.6.8 and 6.1.1.4'
Li Li -0.0003 0.0001 'International Tables Vol C Tables 4.2.6.8 and 6.1.1.4'

loop_
_geom_angle_atom_site_label_1
_geom_angle_atom_site_label_2
_geom_angle_atom_site_label_3
_geom_angle
_geom_angle_site_symmetry_1
_geom_angle_site_symmetry_3
P2 Pd1 P1 84.80(5) . .
P2 Pd1 Cl1 92.23(5) . .
P1 Pd1 Cl1 174.04(6) . .
P2 Pd1 Cl2 170.60(6) . .
P1 Pd1 Cl2 92.39(5) . .
Cl1 Pd1 Cl2 91.34(5) . .
P2 Pd1 Li1 138.13(19) . .
P1 Pd1 Li1 136.77(19) . .
Cl1 Pd1 Li1 45.90(19) . .
Cl2 Pd1 Li1 46.19(19) . .
Li1 Cl1 Pd1 85.5(2) . .
Li1 Cl2 Pd1 85.1(2) . .
N2 P1 N5 89.4(2) . .
N2 P1 C24 112.3(2) . .
N5 P1 C24 117.6(3) . .
N2 P1 Pd1 116.15(16) . .
N5 P1 Pd1 112.43(15) . .
C24 P1 Pd1 108.33(19) . .
C3 N2 C6 120.7(4) . .
C3 N2 P1 112.2(4) . .
C6 N2 P1 126.4(4) . .
C4 C3 N2 111.7(5) . .
C4 C3 C22 128.6(5) . .
N2 C3 C22 119.5(5) . .
C3 C4 N5 111.4(5) . .
C3 C4 C23 128.8(5) . .
N5 C4 C23 119.6(5) . .
C4 N5 C14 123.0(5) . .
C4 N5 P1 112.2(4) . .
C14 N5 P1 124.8(4) . .
C11 C6 C7 120.5(5) . .
C11 C6 N2 119.0(5) . .
C7 C6 N2 120.5(4) . .
C8 C7 C6 119.4(5) . .
C8 C7 C13 119.7(5) . .
C6 C7 C13 120.9(5) . .
C7 C8 C9 120.6(6) . .
C7 C8 H8 119.7 . .
C9 C8 H8 119.7 . .
C10 C9 C8 119.7(6) . .
C10 C9 H9 120.2 . .
C8 C9 H9 120.2 . .
C9 C10 C11 121.8(5) . .
C9 C10 H10 119.1 . .
C11 C10 H10 119.1 . .
C10 C11 C6 118.0(5) . .
C10 C11 C12 118.3(5) . .
C6 C11 C12 123.7(5) . .
C11 C12 H12A 109.5 . .
C11 C12 H12B 109.5 . .
H12A C12 H12B 109.5 . .
C11 C12 H12C 109.5 . .
H12A C12 H12C 109.5 . .
H12B C12 H12C 109.5 . .
C7 C13 H13A 109.5 . .
C7 C13 H13B 109.5 . .
H13A C13 H13B 109.5 . .
C7 C13 H13C 109.5 . .
H13A C13 H13C 109.5 . .
H13B C13 H13C 109.5 . .
C15 C14 C19 120.2(5) . .
C15 C14 N5 118.2(5) . .
C19 C14 N5 121.5(5) . .
C16 C15 C14 118.1(5) . .
C16 C15 C21 120.1(5) . .
C14 C15 C21 121.8(5) . .
C17 C16 C15 122.1(6) . .
C17 C16 H16 119.0 . .
C15 C16 H16 119.0 . .
C16 C17 C18 119.4(6) . .
C16 C17 H17 120.3 . .
C18 C17 H17 120.3 . .
C19 C18 C17 121.7(6) . .
C19 C18 H18 119.2 . .
C17 C18 H18 119.2 . .
C18 C19 C14 118.5(5) . .
C18 C19 C20 120.3(5) . .
C14 C19 C20 121.2(6) . .
C19 C20 H20A 109.5 . .
C19 C20 H20B 109.5 . .
H20A C20 H20B 109.5 . .
C19 C20 H20C 109.5 . .
H20A C20 H20C 109.5 . .
H20B C20 H20C 109.5 . .
C15 C21 H21A 109.5 . .
C15 C21 H21B 109.5 . .
H21A C21 H21B 109.5 . .
C15 C21 H21C 109.5 . .
H21A C21 H21C 109.5 . .
H21B C21 H21C 109.5 . .
C3 C22 H22A 109.5 . .
C3 C22 H22B 109.5 . .
H22A C22 H22B 109.5 . .
C3 C22 H22C 109.5 . .
H22A C22 H22C 109.5 . .
H22B C22 H22C 109.5 . .
C4 C23 H23A 109.5 . .
C4 C23 H23B 109.5 . .
H23A C23 H23B 109.5 . .
C4 C23 H23C 109.5 . .
H23A C23 H23C 109.5 . .
H23B C23 H23C 109.5 . .
C26 C24 C25 115.9(4) . .
C26 C24 P1 123.2(4) . .
C25 C24 P1 120.2(4) . .
C24 C25 P2 109.2(4) . .
C24 C25 H25A 109.8 . .
P2 C25 H25A 109.8 . .
C24 C25 H25B 109.8 . .
P2 C25 H25B 109.8 . .
H25A C25 H25B 108.3 . .
N26 C26 C24 176.7(6) . .
C26 N26 Li1 162.0(6) . 1_455
C27 P2 C33 106.6(3) . .
C27 P2 C25 107.9(3) . .
C33 P2 C25 105.3(3) . .
C27 P2 Pd1 108.69(18) . .
C33 P2 Pd1 118.88(18) . .
C25 P2 Pd1 109.03(19) . .
C28 C27 C32 118.3(5) . .
C28 C27 P2 123.7(4) . .
C32 C27 P2 118.0(4) . .
C29 C28 C27 120.8(5) . .
C29 C28 H28 119.6 . .
C27 C28 H28 119.6 . .
C28 C29 C30 120.3(6) . .
C28 C29 H29 119.9 . .
C30 C29 H29 119.9 . .
C31 C30 C29 119.8(6) . .
C31 C30 H30 120.1 . .
C29 C30 H30 120.1 . .
C32 C31 C30 120.4(5) . .
C32 C31 H31 119.8 . .
C30 C31 H31 119.8 . .
C31 C32 C27 120.4(5) . .
C31 C32 H32 119.8 . .
C27 C32 H32 119.8 . .
C38 C33 C34 119.4(6) . .
C38 C33 P2 118.5(4) . .
C34 C33 P2 122.1(5) . .
C33 C34 C35 120.4(6) . .
C33 C34 H34 119.8 . .
C35 C34 H34 119.8 . .
C36 C35 C34 119.2(6) . .
C36 C35 H35 120.4 . .
C34 C35 H35 120.4 . .
C35 C36 C37 120.3(6) . .
C35 C36 H36 119.9 . .
C37 C36 H36 119.9 . .
C38 C37 C36 120.9(7) . .
C38 C37 H37 119.5 . .
C36 C37 H37 119.5 . .
C37 C38 C33 119.7(6) . .
C37 C38 H38 120.1 . .
C33 C38 H38 120.1 . .
C1A N1A Li1 170.1(6) . .
N1A C1A C2A 179.5(7) . .
C1A C2A H2A1 109.5 . .
C1A C2A H2A2 109.5 . .
H2A1 C2A H2A2 109.5 . .
C1A C2A H2A3 109.5 . .
H2A1 C2A H2A3 109.5 . .
H2A2 C2A H2A3 109.5 . .
N1B C1B C2B 177.2(10) . .
C1B C2B H2B1 109.5 . .
C1B C2B H2B2 109.5 . .
H2B1 C2B H2B2 109.5 . .
C1B C2B H2B3 109.5 . .
H2B1 C2B H2B3 109.5 . .
H2B2 C2B H2B3 109.5 . .
N1C C1C C2C 179.3(14) . .
C1C C2C H2C1 109.5 . .
C1C C2C H2C2 109.5 . .
H2C1 C2C H2C2 109.5 . .
C1C C2C H2C3 109.5 . .
H2C1 C2C H2C3 109.5 . .
H2C2 C2C H2C3 109.5 . .
N26 Li1 N1A 111.2(5) 1_655 .
N26 Li1 Cl1 108.3(5) 1_655 .
N1A Li1 Cl1 110.8(5) . .
N26 Li1 Cl2 123.0(5) 1_655 .
N1A Li1 Cl2 105.9(4) . .
Cl1 Li1 Cl2 96.5(3) . .
N26 Li1 Pd1 137.3(5) 1_655 .
N1A Li1 Pd1 110.9(4) . .
Cl1 Li1 Pd1 48.63(17) . .
Cl2 Li1 Pd1 48.71(16) . .

loop_
_geom_bond_atom_site_label_1
_geom_bond_atom_site_label_2
_geom_bond_distance
_geom_bond_site_symmetry_2
Pd1 P2 2.2191(14) .
Pd1 P1 2.2415(14) .
Pd1 Cl1 2.4266(14) .
Pd1 Cl2 2.4311(14) .
Pd1 Li1 3.224(9) .
Cl1 Li1 2.322(10) .
Cl2 Li1 2.335(10) .
P1 N2 1.697(5) .
P1 N5 1.706(5) .
P1 C24 1.717(5) .
N2 C3 1.419(7) .
N2 C6 1.439(7) .
C3 C4 1.352(8) .
C3 C22 1.497(8) .
C4 N5 1.417(7) .
C4 C23 1.478(8) .
N5 C14 1.430(7) .
C6 C11 1.399(7) .
C6 C7 1.418(8) .
C7 C8 1.381(8) .
C7 C13 1.509(7) .
C8 C9 1.388(8) .
C8 H8 0.9500 .
C9 C10 1.381(9) .
C9 H9 0.9500 .
C10 C11 1.398(8) .
C10 H10 0.9500 .
C11 C12 1.492(8) .
C12 H12A 0.9800 .
C12 H12B 0.9800 .
C12 H12C 0.9800 .
C13 H13A 0.9800 .
C13 H13B 0.9800 .
C13 H13C 0.9800 .
C14 C15 1.410(7) .
C14 C19 1.430(8) .
C15 C16 1.394(9) .
C15 C21 1.495(8) .
C16 C17 1.375(10) .
C16 H16 0.9500 .
C17 C18 1.388(9) .
C17 H17 0.9500 .
C18 C19 1.376(9) .
C18 H18 0.9500 .
C19 C20 1.509(8) .
C20 H20A 0.9800 .
C20 H20B 0.9800 .
C20 H20C 0.9800 .
C21 H21A 0.9800 .
C21 H21B 0.9800 .
C21 H21C 0.9800 .
C22 H22A 0.9800 .
C22 H22B 0.9800 .
C22 H22C 0.9800 .
C23 H23A 0.9800 .
C23 H23B 0.9800 .
C23 H23C 0.9800 .
C24 C26 1.407(7) .
C24 C25 1.514(8) .
C25 P2 1.814(5) .
C25 H25A 0.9900 .
C25 H25B 0.9900 .
C26 N26 1.147(6) .
N26 Li1 1.971(11) 1_455
P2 C27 1.804(6) .
P2 C33 1.812(6) .
C27 C28 1.407(8) .
C27 C32 1.410(7) .
C28 C29 1.358(9) .
C28 H28 0.9500 .
C29 C30 1.396(9) .
C29 H29 0.9500 .
C30 C31 1.387(9) .
C30 H30 0.9500 .
C31 C32 1.367(9) .
C31 H31 0.9500 .
C32 H32 0.9500 .
C33 C38 1.388(9) .
C33 C34 1.399(8) .
C34 C35 1.401(9) .
C34 H34 0.9500 .
C35 C36 1.379(10) .
C35 H35 0.9500 .
C36 C37 1.384(10) .
C36 H36 0.9500 .
C37 C38 1.381(9) .
C37 H37 0.9500 .
C38 H38 0.9500 .
N1A C1A 1.146(8) .
N1A Li1 2.044(12) .
C1A C2A 1.455(9) .
C2A H2A1 0.9800 .
C2A H2A2 0.9800 .
C2A H2A3 0.9800 .
N1B C1B 1.173(12) .
C1B C2B 1.391(14) .
C2B H2B1 0.9800 .
C2B H2B2 0.9800 .
C2B H2B3 0.9800 .
N1C C1C 1.160(13) .
C1C C2C 1.433(14) .
C2C H2C1 0.9800 .
C2C H2C2 0.9800 .
C2C H2C3 0.9800 .
Li1 N26 1.971(11) 1_655

loop_
_geom_hbond_atom_site_label_D
_geom_hbond_atom_site_label_H
_geom_hbond_atom_site_label_A
_geom_hbond_distance_DH
_geom_hbond_distance_HA
_geom_hbond_distance_DA
_geom_hbond_angle_DHA
_geom_hbond_site_symmetry_A
C2B H2B3 Cl2 0.98 2.67 3.591(10) 157.5 .
C13 H13B Cl2 0.98 2.77 3.565(6) 138.9 .
C29 H29 N1B 0.95 2.56 3.334(11) 139.0 1_565

loop_
_geom_torsion_atom_site_label_1
_geom_torsion_atom_site_label_2
_geom_torsion_atom_site_label_3
_geom_torsion_atom_site_label_4
_geom_torsion
_geom_torsion_site_symmetry_4
P2 Pd1 Cl1 Li1 179.4(3) .
P1 Pd1 Cl1 Li1 119.3(5) .
Cl2 Pd1 Cl1 Li1 -9.3(3) .
P2 Pd1 Cl2 Li1 121.6(4) .
P1 Pd1 Cl2 Li1 -166.0(3) .
Cl1 Pd1 Cl2 Li1 9.3(3) .
P2 Pd1 P1 N2 -146.39(19) .
Cl1 Pd1 P1 N2 -86.0(5) .
Cl2 Pd1 P1 N2 42.60(19) .
Li1 Pd1 P1 N2 27.9(3) .
P2 Pd1 P1 N5 112.67(18) .
Cl1 Pd1 P1 N5 173.0(5) .
Cl2 Pd1 P1 N5 -58.34(18) .
Li1 Pd1 P1 N5 -73.1(3) .
P2 Pd1 P1 C24 -18.9(2) .
Cl1 Pd1 P1 C24 41.4(6) .
Cl2 Pd1 P1 C24 170.1(2) .
Li1 Pd1 P1 C24 155.3(3) .
N5 P1 N2 C3 16.1(3) .
C24 P1 N2 C3 135.8(4) .
Pd1 P1 N2 C3 -98.7(3) .
N5 P1 N2 C6 -154.2(4) .
C24 P1 N2 C6 -34.5(5) .
Pd1 P1 N2 C6 91.0(4) .
C6 N2 C3 C4 158.1(4) .
P1 N2 C3 C4 -12.8(5) .
C6 N2 C3 C22 -27.5(7) .
P1 N2 C3 C22 161.6(4) .
N2 C3 C4 N5 0.9(6) .
C22 C3 C4 N5 -172.8(5) .
N2 C3 C4 C23 176.3(5) .
C22 C3 C4 C23 2.6(9) .
C3 C4 N5 C14 -167.7(4) .
C23 C4 N5 C14 16.5(7) .
C3 C4 N5 P1 11.3(5) .
C23 C4 N5 P1 -164.6(4) .
N2 P1 N5 C4 -15.6(4) .
C24 P1 N5 C4 -130.6(4) .
Pd1 P1 N5 C4 102.6(3) .
N2 P1 N5 C14 163.3(4) .
C24 P1 N5 C14 48.3(5) .
Pd1 P1 N5 C14 -78.5(4) .
C3 N2 C6 C11 -62.1(6) .
P1 N2 C6 C11 107.4(5) .
C3 N2 C6 C7 114.8(6) .
P1 N2 C6 C7 -75.7(6) .
C11 C6 C7 C8 -2.2(8) .
N2 C6 C7 C8 -179.0(5) .
C11 C6 C7 C13 177.3(5) .
N2 C6 C7 C13 0.4(8) .
C6 C7 C8 C9 1.0(8) .
C13 C7 C8 C9 -178.4(5) .
C7 C8 C9 C10 0.1(9) .
C8 C9 C10 C11 -0.2(9) .
C9 C10 C11 C6 -0.9(8) .
C9 C10 C11 C12 179.1(5) .
C7 C6 C11 C10 2.1(8) .
N2 C6 C11 C10 179.0(5) .
C7 C6 C11 C12 -177.9(5) .
N2 C6 C11 C12 -1.1(8) .
C4 N5 C14 C15 84.0(6) .
P1 N5 C14 C15 -94.8(6) .
C4 N5 C14 C19 -92.7(6) .
P1 N5 C14 C19 88.5(6) .
C19 C14 C15 C16 -3.8(8) .
N5 C14 C15 C16 179.5(5) .
C19 C14 C15 C21 175.0(5) .
N5 C14 C15 C21 -1.7(8) .
C14 C15 C16 C17 2.0(9) .
C21 C15 C16 C17 -176.8(6) .
C15 C16 C17 C18 0.1(10) .
C16 C17 C18 C19 -0.5(10) .
C17 C18 C19 C14 -1.3(10) .
C17 C18 C19 C20 178.7(6) .
C15 C14 C19 C18 3.5(9) .
N5 C14 C19 C18 -179.9(5) .
C15 C14 C19 C20 -176.5(6) .
N5 C14 C19 C20 0.1(9) .
N2 P1 C24 C26 -34.0(6) .
N5 P1 C24 C26 67.7(6) .
Pd1 P1 C24 C26 -163.6(4) .
N2 P1 C24 C25 136.1(4) .
N5 P1 C24 C25 -122.3(5) .
Pd1 P1 C24 C25 6.4(5) .
C26 C24 C25 P2 -175.0(4) .
P1 C24 C25 P2 14.2(6) .
C25 C24 C26 N26 -3(11) .
P1 C24 C26 N26 168(11) .
C24 C26 N26 Li1 -41(12) 1_455
C24 C25 P2 C27 89.2(4) .
C24 C25 P2 C33 -157.3(4) .
C24 C25 P2 Pd1 -28.7(5) .
P1 Pd1 P2 C27 -91.15(19) .
Cl1 Pd1 P2 C27 94.03(19) .
Cl2 Pd1 P2 C27 -18.2(4) .
Li1 Pd1 P2 C27 94.7(3) .
P1 Pd1 P2 C33 146.8(2) .
Cl1 Pd1 P2 C33 -28.0(2) .
Cl2 Pd1 P2 C33 -140.3(3) .
Li1 Pd1 P2 C33 -27.3(4) .
P1 Pd1 P2 C25 26.2(2) .
Cl1 Pd1 P2 C25 -148.6(2) .
Cl2 Pd1 P2 C25 99.1(4) .
Li1 Pd1 P2 C25 -147.9(4) .
C33 P2 C27 C28 -111.1(5) .
C25 P2 C27 C28 1.6(6) .
Pd1 P2 C27 C28 119.7(5) .
C33 P2 C27 C32 70.3(5) .
C25 P2 C27 C32 -177.1(4) .
Pd1 P2 C27 C32 -59.0(5) .
C32 C27 C28 C29 -2.3(9) .
P2 C27 C28 C29 179.1(5) .
C27 C28 C29 C30 0.3(9) .
C28 C29 C30 C31 1.6(9) .
C29 C30 C31 C32 -1.5(10) .
C30 C31 C32 C27 -0.5(9) .
C28 C27 C32 C31 2.3(9) .
P2 C27 C32 C31 -178.9(5) .
C27 P2 C33 C38 174.8(4) .
C25 P2 C33 C38 60.4(5) .
Pd1 P2 C33 C38 -62.1(5) .
C27 P2 C33 C34 -4.7(5) .
C25 P2 C33 C34 -119.1(5) .
Pd1 P2 C33 C34 118.4(4) .
C38 C33 C34 C35 0.0(8) .
P2 C33 C34 C35 179.4(4) .
C33 C34 C35 C36 -1.1(8) .
C34 C35 C36 C37 1.6(9) .
C35 C36 C37 C38 -1.0(10) .
C36 C37 C38 C33 -0.2(9) .
C34 C33 C38 C37 0.7(8) .
P2 C33 C38 C37 -178.8(5) .
Li1 N1A C1A C2A 171(100) .
C1A N1A Li1 N26 157(3) 1_655
C1A N1A Li1 Cl1 36(4) .
C1A N1A Li1 Cl2 -67(4) .
C1A N1A Li1 Pd1 -16(4) .
Pd1 Cl1 Li1 N26 137.8(4) 1_655
Pd1 Cl1 Li1 N1A -100.0(4) .
Pd1 Cl1 Li1 Cl2 9.8(3) .
Pd1 Cl2 Li1 N26 -126.6(5) 1_655
Pd1 Cl2 Li1 N1A 104.1(4) .
Pd1 Cl2 Li1 Cl1 -9.8(3) .
P2 Pd1 Li1 N26 -71.2(8) 1_655
P1 Pd1 Li1 N26 117.3(6) 1_655
Cl1 Pd1 Li1 N26 -70.3(6) 1_655
Cl2 Pd1 Li1 N26 96.7(7) 1_655
P2 Pd1 Li1 N1A 98.9(4) .
P1 Pd1 Li1 N1A -72.6(5) .
Cl1 Pd1 Li1 N1A 99.8(5) .
Cl2 Pd1 Li1 N1A -93.2(5) .
P2 Pd1 Li1 Cl1 -1.0(4) .
P1 Pd1 Li1 Cl1 -172.41(9) .
Cl2 Pd1 Li1 Cl1 167.0(4) .
P2 Pd1 Li1 Cl2 -167.97(9) .
P1 Pd1 Li1 Cl2 20.6(4) .
Cl1 Pd1 Li1 Cl2 -167.0(4) .
